data_7016747
loop_
_publ_author_name
'Mancilha, Fabiana S.'
'Barloy, Laurent'
'Rodembusch, Fabiano S.'
'Dupont, Jairton'
'Pfeffer, Michel'

_publ_section_title
;
 Cyclopalladated complexes of 4-aryl-2,1,3-benzothiadiazoles: new
 emitters in solution at room temperature.
;
_journal_issue 40
_journal_name_full 'Dalton transactions (Cambridge, England : 2003)'
_journal_page_first 10535
_journal_page_last 10544
_journal_paper_doi 10.1039/c1dt10666j
_journal_volume 40
_journal_year 2011
_chemical_formula_moiety 'C30 H22 Br2 N4 O6 Pd2 S2, 2(C H2 Cl2)'
_chemical_formula_sum 'C32 H26 Br2 Cl4 N4 O6 Pd2 S2'
_chemical_formula_weight 1141.11
_chemical_name_systematic
;
?
;
_space_group_IT_number 60
_symmetry_cell_setting orthorhombic
_symmetry_space_group_name_Hall '-P 2n 2ab'
_symmetry_space_group_name_H-M 'P b c n'
_atom_sites_solution_hydrogens geom
_atom_sites_solution_primary direct
_atom_sites_solution_secondary difmap
_audit_creation_method SHELXL-97
_cell_angle_alpha 90.00
_cell_angle_beta 90.00
_cell_angle_gamma 90.00
_cell_formula_units_Z 4
_cell_length_a 10.8302(2)
_cell_length_b 26.1898(5)
_cell_length_c 13.3993(2)
_cell_measurement_reflns_used 33557
_cell_measurement_temperature 173(2)
_cell_measurement_theta_max 30.034
_cell_measurement_theta_min 0.998
_cell_volume 3800.59(12)
_computing_cell_refinement 'Denzo (Nonius B.V., 1998)'
_computing_data_collection 'Collect (Nonius B.V., 1998)'
_computing_data_reduction 'Denzo (Nonius B.V., 1998)'
_computing_molecular_graphics 'PLATON 98 (Spek, 1998)'
_computing_publication_material 'SHELXL-97 (Sheldrick, 1997)'
_computing_structure_refinement 'SHELXL-97 (Sheldrick, 1997)'
_computing_structure_solution 'SHELXS-97 (Sheldrick, 1997)'
_diffrn_ambient_temperature 173(2)
_diffrn_measured_fraction_theta_full 0.998
_diffrn_measured_fraction_theta_max 0.998
_diffrn_measurement_device_type KappaCCD
_diffrn_measurement_method 'phi and omega scans'
_diffrn_radiation_monochromator graphite
_diffrn_radiation_source 'fine-focus sealed tube'
_diffrn_radiation_type MoK\a
_diffrn_radiation_wavelength 0.71073
_diffrn_reflns_av_R_equivalents 0.0623
_diffrn_reflns_av_sigmaI/netI 0.0426
_diffrn_reflns_limit_h_max 10
_diffrn_reflns_limit_h_min -15
_diffrn_reflns_limit_k_max 34
_diffrn_reflns_limit_k_min -36
_diffrn_reflns_limit_l_max 18
_diffrn_reflns_limit_l_min -18
_diffrn_reflns_number 33822
_diffrn_reflns_theta_full 30.03
_diffrn_reflns_theta_max 30.03
_diffrn_reflns_theta_min 1.56
_exptl_absorpt_coefficient_mu 3.489
_exptl_absorpt_correction_T_max 0.66192
_exptl_absorpt_correction_T_min 0.52407
_exptl_absorpt_correction_type multi-scan
_exptl_absorpt_process_details 'MULscanABS in PLATON (Spek, 2003)'
_exptl_crystal_colour red
_exptl_crystal_density_diffrn 1.994
_exptl_crystal_density_method 'not measured'
_exptl_crystal_description plate
_exptl_crystal_F_000 2224
_exptl_crystal_size_max 0.20
_exptl_crystal_size_mid 0.18
_exptl_crystal_size_min 0.10
_refine_diff_density_max 0.900
_refine_diff_density_min -1.696
_refine_diff_density_rms 0.317
_refine_ls_extinction_method none
_refine_ls_goodness_of_fit_ref 1.182
_refine_ls_hydrogen_treatment constr
_refine_ls_matrix_type full
_refine_ls_number_parameters 237
_refine_ls_number_reflns 5558
_refine_ls_number_restraints 0
_refine_ls_restrained_S_all 1.182
_refine_ls_R_factor_all 0.0659
_refine_ls_R_factor_gt 0.0407
_refine_ls_shift/su_max 0.000
_refine_ls_shift/su_mean 0.000
_refine_ls_structure_factor_coef Fsqd
_refine_ls_weighting_details 'calc w=1/[\s^2^(Fo^2^)+(0.0772P)^2^+1.1029P] where P=(Fo^2^+2Fc^2^)/3'
_refine_ls_weighting_scheme calc
_refine_ls_wR_factor_gt 0.1150
_refine_ls_wR_factor_ref 0.1437
_reflns_number_gt 4263
_reflns_number_total 5558
_reflns_threshold_expression I>2sigma(I)
_cod_data_source_file c1dt10666j.txt
_cod_data_source_block 2c
_cod_depositor_comments
;
The following automatic conversions were performed:

'_symmetry_cell_setting' value 'Orthorhombic' changed to
'orthorhombic' according to
/home/saulius/struct/CIF-dictionaries/cif_core.dic dictionary named
'cif_core.dic' version 2.4.1 from 2010-06-29.

Automatic conversion script
Id: cif_fix_values 1715 2011-07-08 13:25:40Z adriana 
;
_cod_database_code 7016747

loop_
_symmetry_equiv_pos_as_xyz
'x, y, z'
'-x+1/2, -y+1/2, z+1/2'
'x+1/2, -y+1/2, -z'
'-x, y, -z+1/2'
'-x, -y, -z'
'x-1/2, y-1/2, -z-1/2'
'-x-1/2, y-1/2, z'
'x, -y, z-1/2'

loop_
_atom_site_label
_atom_site_type_symbol
_atom_site_fract_x
_atom_site_fract_y
_atom_site_fract_z
_atom_site_U_iso_or_equiv
_atom_site_adp_type
_atom_site_occupancy
_atom_site_symmetry_multiplicity
_atom_site_calc_flag
_atom_site_refinement_flags
C1 C -0.0501(4) 0.02465(15) 0.3775(3) 0.0212(8) Uani 1 1 d .
C2 C -0.1612(4) 0.05373(16) 0.3792(3) 0.0232(8) Uani 1 1 d .
C3 C -0.1536(4) 0.10780(17) 0.3746(3) 0.0299(9) Uani 1 1 d .
C4 C -0.0405(4) 0.12956(18) 0.3703(3) 0.0351(10) Uani 1 1 d .
H4 H -0.0342 0.1657 0.3675 0.042 Uiso 1 1 calc R
C5 C 0.0693(4) 0.09977(17) 0.3697(3) 0.0293(9) Uani 1 1 d .
H5 H 0.1463 0.1172 0.3685 0.035 Uiso 1 1 calc R
C6 C 0.0705(4) 0.04667(16) 0.3709(3) 0.0215(8) Uani 1 1 d .
C7 C 0.1824(4) 0.01589(15) 0.3681(3) 0.0219(8) Uani 1 1 d .
C8 C 0.2980(4) 0.04080(17) 0.3674(3) 0.0261(8) Uani 1 1 d .
H8 H 0.2989 0.0770 0.3641 0.031 Uiso 1 1 calc R
C9 C 0.4096(4) 0.01566(18) 0.3712(3) 0.0282(9) Uani 1 1 d .
H9 H 0.4853 0.0340 0.3694 0.034 Uiso 1 1 calc R
C10 C 0.4081(4) -0.03725(16) 0.3778(3) 0.0244(8) Uani 1 1 d .
C11 C 0.2968(4) -0.06347(17) 0.3753(3) 0.0240(8) Uani 1 1 d .
H11 H 0.2977 -0.0997 0.3788 0.029 Uiso 1 1 calc R
C12 C 0.1840(4) -0.03845(15) 0.3678(3) 0.0205(7) Uani 1 1 d .
C13 C 0.5243(4) -0.1131(2) 0.4057(5) 0.0457(12) Uani 1 1 d .
H13A H 0.4791 -0.1201 0.4676 0.069 Uiso 1 1 calc R
H13B H 0.6100 -0.1245 0.4129 0.069 Uiso 1 1 calc R
H13C H 0.4853 -0.1316 0.3504 0.069 Uiso 1 1 calc R
C14 C -0.1620(4) -0.15791(15) 0.2761(3) 0.0261(8) Uani 1 1 d .
C15 C -0.2472(5) -0.20321(19) 0.2948(4) 0.0421(11) Uani 1 1 d .
H15A H -0.2676 -0.2050 0.3660 0.063 Uiso 1 1 calc R
H15B H -0.2057 -0.2348 0.2746 0.063 Uiso 1 1 calc R
H15C H -0.3232 -0.1990 0.2560 0.063 Uiso 1 1 calc R
C16 C 0.0513(6) -0.2370(2) 0.4632(5) 0.0597(16) Uani 1 1 d .
H16A H 0.0221 -0.2077 0.4228 0.072 Uiso 1 1 calc R
H16B H 0.1267 -0.2262 0.4993 0.072 Uiso 1 1 calc R
Br1 Br -0.29981(5) 0.14680(2) 0.36795(4) 0.04465(16) Uani 1 1 d .
Cl1 Cl -0.06415(17) -0.25450(6) 0.55005(12) 0.0660(4) Uani 1 1 d .
Cl2 Cl 0.0860(2) -0.28844(8) 0.38461(14) 0.0830(6) Uani 1 1 d .
N1 N -0.0747(3) -0.02538(13) 0.3815(2) 0.0202(6) Uani 1 1 d .
N2 N -0.2656(3) 0.02566(14) 0.3840(2) 0.0245(7) Uani 1 1 d .
O1 O 0.5219(3) -0.05990(12) 0.3857(3) 0.0327(7) Uani 1 1 d .
O2 O -0.1185(3) -0.13556(11) 0.3503(2) 0.0299(6) Uani 1 1 d .
O3 O -0.1429(3) -0.14637(10) 0.1853(2) 0.0280(6) Uani 1 1 d .
Pd1 Pd 0.03745(3) -0.083857(11) 0.35400(2) 0.01980(11) Uani 1 1 d .
S1 S -0.22551(9) -0.03309(4) 0.38593(7) 0.0239(2) Uani 1 1 d .

loop_
_atom_site_aniso_label
_atom_site_aniso_U_11
_atom_site_aniso_U_22
_atom_site_aniso_U_33
_atom_site_aniso_U_23
_atom_site_aniso_U_13
_atom_site_aniso_U_12
C1 0.0196(19) 0.0264(19) 0.0175(17) 0.0011(14) 0.0005(13) 0.0006(15)
C2 0.0177(18) 0.033(2) 0.0193(17) 0.0024(15) 0.0033(14) 0.0025(16)
C3 0.026(2) 0.034(2) 0.030(2) -0.0025(17) 0.0056(16) 0.0080(18)
C4 0.036(3) 0.029(2) 0.040(3) -0.0014(18) 0.0045(19) 0.0036(19)
C5 0.021(2) 0.031(2) 0.036(2) -0.0031(17) 0.0019(17) -0.0008(17)
C6 0.0161(18) 0.030(2) 0.0182(18) -0.0024(14) -0.0011(13) 0.0007(15)
C7 0.0197(19) 0.0288(19) 0.0172(18) 0.0000(14) 0.0005(14) -0.0019(16)
C8 0.019(2) 0.030(2) 0.029(2) 0.0012(16) -0.0019(15) -0.0044(16)
C9 0.0156(19) 0.040(2) 0.029(2) 0.0002(17) 0.0006(15) -0.0058(17)
C10 0.0132(18) 0.034(2) 0.0260(19) 0.0009(15) -0.0005(14) 0.0019(15)
C11 0.0171(19) 0.031(2) 0.0240(19) -0.0003(15) 0.0004(14) -0.0017(16)
C12 0.0152(18) 0.0297(19) 0.0166(17) 0.0009(13) -0.0003(13) -0.0073(15)
C13 0.020(2) 0.044(3) 0.073(4) 0.006(3) 0.000(2) 0.007(2)
C14 0.0132(18) 0.0248(18) 0.040(2) 0.0022(16) 0.0034(15) -0.0005(14)
C15 0.033(3) 0.036(2) 0.057(3) -0.002(2) 0.009(2) -0.013(2)
C16 0.060(4) 0.055(4) 0.064(4) 0.005(3) -0.001(3) -0.020(3)
Br1 0.0333(3) 0.0397(3) 0.0610(3) 0.0036(2) 0.0085(2) 0.0165(2)
Cl1 0.0740(11) 0.0530(8) 0.0711(10) -0.0057(7) 0.0149(8) -0.0234(8)
Cl2 0.0917(15) 0.0781(12) 0.0791(11) -0.0173(9) 0.0290(11) -0.0358(11)
N1 0.0131(15) 0.0293(17) 0.0180(15) -0.0020(12) -0.0002(11) 0.0000(13)
N2 0.0158(16) 0.0351(19) 0.0226(16) 0.0002(13) 0.0007(12) 0.0052(14)
O1 0.0120(14) 0.0376(17) 0.0484(18) 0.0024(15) -0.0005(12) 0.0020(12)
O2 0.0235(16) 0.0307(15) 0.0355(16) 0.0005(12) 0.0048(12) -0.0053(12)
O3 0.0211(15) 0.0264(14) 0.0364(16) 0.0004(12) -0.0028(12) -0.0047(11)
Pd1 0.01375(16) 0.02401(16) 0.02164(18) 0.00031(10) -0.00005(10) -0.00057(10)
S1 0.0139(5) 0.0325(5) 0.0254(5) -0.0001(4) 0.0012(3) -0.0002(4)

loop_
_atom_type_symbol
_atom_type_description
_atom_type_scat_dispersion_real
_atom_type_scat_dispersion_imag
_atom_type_scat_source
C C 0.0033 0.0016 'International Tables Vol C Tables 4.2.6.8 and 6.1.1.4'
H H 0.0000 0.0000 'International Tables Vol C Tables 4.2.6.8 and 6.1.1.4'
Br Br -0.2901 2.4595 'International Tables Vol C Tables 4.2.6.8 and 6.1.1.4'
Cl Cl 0.1484 0.1585 'International Tables Vol C Tables 4.2.6.8 and 6.1.1.4'
N N 0.0061 0.0033 'International Tables Vol C Tables 4.2.6.8 and 6.1.1.4'
O O 0.0106 0.0060 'International Tables Vol C Tables 4.2.6.8 and 6.1.1.4'
Pd Pd -0.9988 1.0072 'International Tables Vol C Tables 4.2.6.8 and 6.1.1.4'
S S 0.1246 0.1234 'International Tables Vol C Tables 4.2.6.8 and 6.1.1.4'

loop_
_geom_angle_atom_site_label_1
_geom_angle_atom_site_label_2
_geom_angle_atom_site_label_3
_geom_angle
_geom_angle_site_symmetry_1
_geom_angle_site_symmetry_3
N1 C1 C2 110.8(3) . .
N1 C1 C6 125.4(4) . .
C2 C1 C6 123.8(4) . .
N2 C2 C3 126.4(4) . .
N2 C2 C1 114.6(4) . .
C3 C2 C1 118.9(4) . .
C4 C3 C2 118.3(4) . .
C4 C3 Br1 122.0(4) . .
C2 C3 Br1 119.6(3) . .
C3 C4 C5 121.8(4) . .
C3 C4 H4 119.1 . .
C5 C4 H4 119.1 . .
C6 C5 C4 123.8(4) . .
C6 C5 H5 118.1 . .
C4 C5 H5 118.1 . .
C5 C6 C1 113.3(4) . .
C5 C6 C7 124.1(4) . .
C1 C6 C7 122.6(4) . .
C8 C7 C12 116.8(4) . .
C8 C7 C6 118.8(4) . .
C12 C7 C6 124.3(4) . .
C9 C8 C7 123.8(4) . .
C9 C8 H8 118.1 . .
C7 C8 H8 118.1 . .
C8 C9 C10 118.0(4) . .
C8 C9 H9 121.0 . .
C10 C9 H9 121.0 . .
O1 C10 C11 124.6(4) . .
O1 C10 C9 115.2(4) . .
C11 C10 C9 120.2(4) . .
C10 C11 C12 122.1(4) . .
C10 C11 H11 118.9 . .
C12 C11 H11 118.9 . .
C11 C12 C7 118.8(4) . .
C11 C12 Pd1 115.2(3) . .
C7 C12 Pd1 126.0(3) . .
O1 C13 H13A 109.5 . .
O1 C13 H13B 109.5 . .
H13A C13 H13B 109.5 . .
O1 C13 H13C 109.5 . .
H13A C13 H13C 109.5 . .
H13B C13 H13C 109.5 . .
O2 C14 O3 126.2(4) . .
O2 C14 C15 117.6(4) . .
O3 C14 C15 116.2(4) . .
C14 C15 H15A 109.5 . .
C14 C15 H15B 109.5 . .
H15A C15 H15B 109.5 . .
C14 C15 H15C 109.5 . .
H15A C15 H15C 109.5 . .
H15B C15 H15C 109.5 . .
Cl2 C16 Cl1 110.4(3) . .
Cl2 C16 H16A 109.6 . .
Cl1 C16 H16A 109.6 . .
Cl2 C16 H16B 109.6 . .
Cl1 C16 H16B 109.6 . .
H16A C16 H16B 108.1 . .
C1 N1 S1 108.6(3) . .
C1 N1 Pd1 128.7(3) . .
S1 N1 Pd1 121.18(19) . .
C2 N2 S1 107.3(3) . .
C10 O1 C13 117.1(3) . .
C14 O2 Pd1 127.4(3) . .
C14 O3 Pd1 121.5(3) . 4
N1 Pd1 C12 90.55(15) . .
N1 Pd1 O3 174.66(12) . 4
C12 Pd1 O3 93.24(14) . 4
N1 Pd1 O2 90.54(12) . .
C12 Pd1 O2 175.55(13) . .
O3 Pd1 O2 85.96(11) 4 .
N1 Pd1 Pd1 90.43(9) . 4
C12 Pd1 Pd1 108.19(10) . 4
O3 Pd1 Pd1 84.82(8) 4 4
O2 Pd1 Pd1 76.12(7) . 4
N2 S1 N1 98.67(18) . .

loop_
_geom_bond_atom_site_label_1
_geom_bond_atom_site_label_2
_geom_bond_distance
_geom_bond_site_symmetry_2
C1 N1 1.338(5) .
C1 C2 1.424(5) .
C1 C6 1.431(5) .
C2 N2 1.350(5) .
C2 C3 1.420(6) .
C3 C4 1.352(6) .
C3 Br1 1.886(4) .
C4 C5 1.422(6) .
C4 H4 0.9500 .
C5 C6 1.391(6) .
C5 H5 0.9500 .
C6 C7 1.456(6) .
C7 C8 1.412(5) .
C7 C12 1.423(6) .
C8 C9 1.377(6) .
C8 H8 0.9500 .
C9 C10 1.389(6) .
C9 H9 0.9500 .
C10 O1 1.372(5) .
C10 C11 1.388(5) .
C11 C12 1.390(5) .
C11 H11 0.9500 .
C12 Pd1 1.992(4) .
C13 O1 1.420(6) .
C13 H13A 0.9800 .
C13 H13B 0.9800 .
C13 H13C 0.9800 .
C14 O2 1.247(5) .
C14 O3 1.271(5) .
C14 C15 1.524(6) .
C15 H15A 0.9800 .
C15 H15B 0.9800 .
C15 H15C 0.9800 .
C16 Cl2 1.751(6) .
C16 Cl1 1.769(6) .
C16 H16A 0.9900 .
C16 H16B 0.9900 .
N1 S1 1.647(3) .
N1 Pd1 1.989(3) .
N2 S1 1.599(4) .
O2 Pd1 2.165(3) .
O3 Pd1 2.064(3) 4
Pd1 O3 2.064(3) 4
Pd1 Pd1 2.9026(6) 4

loop_
_geom_torsion_atom_site_label_1
_geom_torsion_atom_site_label_2
_geom_torsion_atom_site_label_3
_geom_torsion_atom_site_label_4
_geom_torsion
_geom_torsion_site_symmetry_4
N1 C1 C2 N2 -0.2(5) .
C6 C1 C2 N2 178.9(3) .
N1 C1 C2 C3 -179.5(3) .
C6 C1 C2 C3 -0.4(5) .
N2 C2 C3 C4 179.9(4) .
C1 C2 C3 C4 -0.9(5) .
N2 C2 C3 Br1 -3.3(5) .
C1 C2 C3 Br1 175.9(3) .
C2 C3 C4 C5 0.3(6) .
Br1 C3 C4 C5 -176.4(3) .
C3 C4 C5 C6 1.8(7) .
C4 C5 C6 C1 -2.9(5) .
C4 C5 C6 C7 178.6(4) .
N1 C1 C6 C5 -178.9(4) .
C2 C1 C6 C5 2.2(5) .
N1 C1 C6 C7 -0.3(6) .
C2 C1 C6 C7 -179.2(3) .
C5 C6 C7 C8 2.1(5) .
C1 C6 C7 C8 -176.3(3) .
C5 C6 C7 C12 -179.1(4) .
C1 C6 C7 C12 2.5(5) .
C12 C7 C8 C9 -3.2(5) .
C6 C7 C8 C9 175.7(4) .
C7 C8 C9 C10 -1.1(6) .
C8 C9 C10 O1 -177.3(3) .
C8 C9 C10 C11 3.3(6) .
O1 C10 C11 C12 179.6(4) .
C9 C10 C11 C12 -1.1(6) .
C10 C11 C12 C7 -3.4(5) .
C10 C11 C12 Pd1 175.1(3) .
C8 C7 C12 C11 5.3(5) .
C6 C7 C12 C11 -173.6(3) .
C8 C7 C12 Pd1 -173.0(3) .
C6 C7 C12 Pd1 8.2(5) .
C2 C1 N1 S1 0.4(4) .
C6 C1 N1 S1 -178.6(3) .
C2 C1 N1 Pd1 166.2(3) .
C6 C1 N1 Pd1 -12.9(5) .
C3 C2 N2 S1 179.1(3) .
C1 C2 N2 S1 -0.1(4) .
C11 C10 O1 C13 -8.6(6) .
C9 C10 O1 C13 172.0(4) .
O3 C14 O2 Pd1 -17.3(6) .
C15 C14 O2 Pd1 163.2(3) .
O2 C14 O3 Pd1 -2.8(6) 4
C15 C14 O3 Pd1 176.7(3) 4
C1 N1 Pd1 C12 17.3(3) .
S1 N1 Pd1 C12 -178.6(2) .
C1 N1 Pd1 O2 -167.0(3) .
S1 N1 Pd1 O2 -2.9(2) .
C1 N1 Pd1 Pd1 -90.9(3) 4
S1 N1 Pd1 Pd1 73.24(18) 4
C11 C12 Pd1 N1 167.2(3) .
C7 C12 Pd1 N1 -14.5(3) .
C11 C12 Pd1 O3 -16.6(3) 4
C7 C12 Pd1 O3 161.7(3) 4
C11 C12 Pd1 Pd1 -102.2(3) 4
C7 C12 Pd1 Pd1 76.1(3) 4
C14 O2 Pd1 N1 110.1(3) .
C14 O2 Pd1 O3 -65.9(3) 4
C14 O2 Pd1 Pd1 19.8(3) 4
C2 N2 S1 N1 0.3(3) .
C1 N1 S1 N2 -0.5(3) .
Pd1 N1 S1 N2 -167.47(19) .
